data_1531418
loop_
_publ_author_name
'Fleck, M.'
'Giester, G.'

_publ_section_title
;
 Crystal structures of the new double salts K2 Cd3 (S O4)4 * 5(H2 O) , Rb2
 Cu3 (S O4)3 (O H)2 and Cs2 Cu (Se O4)2 * 4(H2 O)
;
_journal_name_full 'Journal of Alloys Compd.'
_journal_page_first 77
_journal_page_last 83
_journal_volume 351
_journal_year 2003
_chemical_formula_sum 'Cd3 H10 K2 O21 S4'
_chemical_name_systematic 'K2 Cd3 (S O4)4 (H2 O)5'
_space_group_IT_number 14
_symmetry_space_group_name_Hall '-P 2ybc'
_symmetry_space_group_name_H-M 'P 1 21/c 1'
_cell_angle_alpha 90
_cell_angle_beta 101.17
_cell_angle_gamma 90
_cell_formula_units_Z 4
_cell_length_a 19.499
_cell_length_b 9.78
_cell_length_c 9.899
_cell_volume 1851.981
_citation_journal_id_ASTM JALCEU
_cod_data_source_file Fleck_JALCEU_2003_1354.cif
_cod_data_source_block H10Cd3K2O21S4
_cod_original_cell_volume 1851.982
_cod_original_formula_sum 'H10 Cd3 K2 O21 S4'
_cod_database_code 1531418

loop_
_symmetry_equiv_pos_as_xyz
x,y,z
-x,y+1/2,-z+1/2
-x,-y,-z
x,-y-1/2,z-1/2

loop_
_atom_site_label
_atom_site_type_symbol
_atom_site_fract_x
_atom_site_fract_y
_atom_site_fract_z
_atom_site_occupancy
_atom_site_U_iso_or_equiv
O6 O-2 0.74189 0.01089 0.6122 1 0.0
O10 O-2 0.94795 0.848 0.0602 1 0.0
H7 H+1 0.904 0.502 0.035 1 0.0
O16 O-2 0.62508 0.0129 0.3166 1 0.0
O21 O-2 0.46357 0.6766 0.0058 1 0.0
S3 S+6 0.93468 0.92096 0.18312 1 0.0
H4 H+1 0.629 0.578 0.05 1 0.0
H9 H+1 0.446 0.663 -0.057 1 0.0
O19 O-2 0.92748 0.2047 0.4179 1 0.0
H1 H+1 0.938 0.502 0.303 1 0.0
O7 O-2 0.68399 0.2245 0.6312 1 0.0
O17 O-2 0.89599 0.5271 0.3298 1 0.0
O14 O-2 0.53594 0.8447 0.2417 1 0.0
O18 O-2 0.60861 0.6097 0.079 1 0.0
H2 H+1 0.918 0.571 0.388 1 0.0
H6 H+1 0.927 0.173 0.335 1 0.0
O20 O-2 0.87846 0.564 0.0114 1 0.0
O3 O-2 0.74885 0.00395 -0.0482 1 0.0
H10 H+1 0.473 0.629 0.085 1 0.0
O5 O-2 0.76227 0.2005 0.4719 1 0.0
Cd2 Cd+2 0.820897 0.655999 0.16851 1 0.0
O12 O-2 0.90241 0.055 0.1427 1 0.0
K2 K+1 0.62272 0.15707 0.86401 1 0.0
O9 O-2 0.99945 0.9409 0.2827 1 0.0
K1 K+1 0.75368 0.00863 0.26604 1 0.0
H5 H+1 0.96 0.236 0.445 1 0.0
O2 O-2 0.77679 0.7845 0.8619 1 0.0
O11 O-2 0.8861 0.8403 0.2487 1 0.0
Cd1 Cd+2 0.841314 0.35774 0.440475 1 0.0
O13 O-2 0.58233 0.9707 0.0742 1 0.0
S2 S+6 0.74847 0.1613 0.60857 1 0.0
O15 O-2 0.50981 0.0804 0.2138 1 0.0
O4 O-2 0.65663 0.8504 0.8587 1 0.0
Cd3 Cd+2 0.557592 0.781202 -0.05982 1 0.0
H8 H+1 0.893 0.619 -0.037 1 0.0
S4 S+6 0.56443 0.97767 0.21198 1 0.0
S1 S+6 0.72947 0.85856 -0.065 1 0.0
O1 O-2 0.73388 0.7971 0.07202 1 0.0
O8 O-2 0.80822 0.2078 0.7136 1 0.0
H3 H+1 0.631 0.628 0.167 1 0.0
